data_2230971
loop_
_publ_author_name
'Bustos, Carlos'
'Alvarez-Thon, Luis'
'Barr\'ia, Daniela'
'C\'arcamo, Juan-Guillermo'
'Garland, Maria Teresa'

_publ_section_title
;
 A second monoclinic polymorph of
 2-[2-(4-methoxyphenyl)hydrazinylidene]-1,3-diphenylpropane-1,3-dione
;
_journal_coeditor_code ZS2122
_journal_issue 7
_journal_name_full 'Acta Crystallographica Section E'
_journal_page_first o1830
_journal_page_last o1831
_journal_paper_doi 10.1107/S1600536811024445
_journal_volume 67
_journal_year 2011
_chemical_formula_iupac 'C22 H18 N2 O3'
_chemical_formula_moiety 'C22 H18 N2 O3'
_chemical_formula_sum 'C22 H18 N2 O3'
_chemical_formula_weight 358.38
_chemical_name_systematic
;
2-[2-(4-methoxyphenyl)hydrazinylidene]-1,3-diphenylpropane-1,3-dione
;
_space_group_IT_number 14
_symmetry_cell_setting monoclinic
_symmetry_space_group_name_Hall '-P 2ybc'
_symmetry_space_group_name_H-M 'P 1 21/c 1'
_atom_sites_solution_hydrogens geom
_atom_sites_solution_primary direct
_atom_sites_solution_secondary difmap
_cell_angle_alpha 90
_cell_angle_beta 113.6830(10)
_cell_angle_gamma 90
_cell_formula_units_Z 4
_cell_length_a 12.3045(11)
_cell_length_b 11.0550(10)
_cell_length_c 14.2435(13)
_cell_measurement_reflns_used 999
_cell_measurement_temperature 150
_cell_measurement_theta_max 26.37
_cell_measurement_theta_min 1.81
_cell_volume 1774.3(3)
_computing_cell_refinement 'SAINT (Bruker, 2000)'
_computing_data_collection 'SMART (Bruker, 2001)'
_computing_data_reduction 'SAINT (Bruker, 2000)'
_computing_molecular_graphics 'XP in <i>SHELXTL-PC</i> (Sheldrick, 2008)'
_computing_publication_material 'PLATON (Spek, 2009) and <i>Mercury</i> (Macrae <i>et al.</i>, 2006)'
_computing_structure_refinement 'SHELXL97 (Sheldrick, 2008)'
_computing_structure_solution 'SHELXS97 (Sheldrick, 2008)'
_diffrn_ambient_temperature 150
_diffrn_measured_fraction_theta_full 0.991
_diffrn_measured_fraction_theta_max 0.991
_diffrn_measurement_device_type 'Bruker D8 Discover diffractometer with SMART CCD area detector'
_diffrn_measurement_method '\f and \w'
_diffrn_radiation_monochromator graphite
_diffrn_radiation_source 'fine-focus sealed tube'
_diffrn_radiation_type MoK\a
_diffrn_radiation_wavelength 0.71073
_diffrn_reflns_av_R_equivalents 0.0358
_diffrn_reflns_av_sigmaI/netI 0.0334
_diffrn_reflns_limit_h_max 15
_diffrn_reflns_limit_h_min -14
_diffrn_reflns_limit_k_max 13
_diffrn_reflns_limit_k_min -13
_diffrn_reflns_limit_l_max 17
_diffrn_reflns_limit_l_min -17
_diffrn_reflns_number 10646
_diffrn_reflns_reduction_process
;
;
_diffrn_reflns_theta_full 26.37
_diffrn_reflns_theta_max 26.37
_diffrn_reflns_theta_min 1.81
_exptl_absorpt_coefficient_mu 0.090
_exptl_absorpt_correction_type none
_exptl_crystal_colour orange
_exptl_crystal_density_diffrn 1.342
_exptl_crystal_density_method 'not measured'
_exptl_crystal_description polyhedron
_exptl_crystal_F_000 752
_exptl_crystal_size_max 0.52
_exptl_crystal_size_mid 0.26
_exptl_crystal_size_min 0.15
_refine_diff_density_max 0.263
_refine_diff_density_min -0.181
_refine_ls_extinction_method none
_refine_ls_goodness_of_fit_ref 1.035
_refine_ls_hydrogen_treatment mixed
_refine_ls_matrix_type full
_refine_ls_number_parameters 249
_refine_ls_number_reflns 3600
_refine_ls_number_restraints 0
_refine_ls_restrained_S_all 1.035
_refine_ls_R_factor_all 0.0476
_refine_ls_R_factor_gt 0.0391
_refine_ls_shift/su_max 0.001
_refine_ls_shift/su_mean 0.000
_refine_ls_structure_factor_coef Fsqd
_refine_ls_weighting_details 'calc w=1/[\s^2^(Fo^2^)+(0.0610P)^2^]         where P=(Fo^2^+2Fc^2^)/3'
_refine_ls_weighting_scheme calc
_refine_ls_wR_factor_gt 0.0990
_refine_ls_wR_factor_ref 0.1051
_reflns_number_gt 2894
_reflns_number_total 3600
_reflns_threshold_expression I>2\s(I)
_cod_data_source_file zs2122.cif
_cod_data_source_block I
_cod_original_sg_symbol_H-M 'P 21/c'
_cod_database_code 2230971
_cod_database_fobs_code 2230971

loop_
_symmetry_equiv_pos_site_id
_symmetry_equiv_pos_as_xyz
1 x,y,z
2 -x,1/2+y,1/2-z
3 -x,-y,-z
4 x,1/2-y,1/2+z

loop_
_atom_site_aniso_label
_atom_site_aniso_U_11
_atom_site_aniso_U_22
_atom_site_aniso_U_33
_atom_site_aniso_U_12
_atom_site_aniso_U_13
_atom_site_aniso_U_23
O1 0.0453(6) 0.0278(5) 0.0359(5) -0.0048(4) 0.0103(4) 0.0012(4)
O2 0.0266(5) 0.0370(5) 0.0308(5) 0.0004(4) 0.0089(4) 0.0049(4)
O3 0.0341(5) 0.0326(5) 0.0361(5) -0.0065(4) 0.0137(4) 0.0022(4)
N1 0.0258(6) 0.0266(6) 0.0273(5) 0.0003(4) 0.0105(5) -0.0019(4)
N2 0.0252(6) 0.0283(6) 0.0248(5) -0.0007(4) 0.0086(5) 0.0016(4)
C1 0.0305(7) 0.0269(7) 0.0237(6) -0.0019(5) 0.0111(5) -0.0031(5)
C2 0.0370(7) 0.0303(7) 0.0242(6) -0.0004(5) 0.0139(6) -0.0023(5)
C3 0.0543(9) 0.0317(7) 0.0291(6) -0.0062(6) 0.0191(6) -0.0013(6)
C4 0.0473(9) 0.0464(9) 0.0353(7) -0.0178(7) 0.0228(7) -0.0053(6)
C5 0.0316(8) 0.0520(9) 0.0355(7) -0.0072(6) 0.0156(6) -0.0072(6)
C6 0.0314(7) 0.0344(7) 0.0319(7) -0.0002(6) 0.0117(6) -0.0010(6)
C7 0.0278(7) 0.0251(6) 0.0279(6) 0.0028(5) 0.0122(6) -0.0016(5)
C8 0.0263(6) 0.0249(6) 0.0280(6) 0.0011(5) 0.0119(5) 0.0007(5)
C9 0.0294(7) 0.0289(7) 0.0289(6) -0.0019(5) 0.0142(5) 0.0018(5)
C10 0.0223(6) 0.0343(7) 0.0285(6) -0.0033(5) 0.0099(5) 0.0045(5)
C11 0.0305(7) 0.0371(8) 0.0327(7) -0.0066(6) 0.0107(6) 0.0014(6)
C12 0.0322(8) 0.0541(9) 0.0295(7) -0.0070(6) 0.0076(6) 0.0046(6)
C13 0.0303(8) 0.0575(10) 0.0386(8) 0.0069(7) 0.0107(6) 0.0189(7)
C14 0.0362(8) 0.0423(8) 0.0449(8) 0.0098(6) 0.0194(7) 0.0104(6)
C15 0.0296(7) 0.0372(8) 0.0317(7) 0.0017(6) 0.0143(6) 0.0037(6)
C16 0.0261(7) 0.0251(7) 0.0251(6) 0.0007(5) 0.0128(5) -0.0022(5)
C17 0.0236(6) 0.0281(7) 0.0251(6) 0.0003(5) 0.0086(5) -0.0032(5)
C18 0.0296(7) 0.0283(7) 0.0255(6) 0.0022(5) 0.0113(5) 0.0011(5)
C19 0.0285(7) 0.0265(6) 0.0305(6) -0.0015(5) 0.0158(5) -0.0036(5)
C20 0.0228(6) 0.0329(7) 0.0300(6) 0.0000(5) 0.0086(5) -0.0030(5)
C21 0.0278(7) 0.0310(7) 0.0244(6) 0.0039(5) 0.0090(5) 0.0012(5)
C22 0.0379(8) 0.0295(7) 0.0382(7) -0.0017(6) 0.0197(6) 0.0027(6)

loop_
_atom_site_type_symbol
_atom_site_label
_atom_site_fract_x
_atom_site_fract_y
_atom_site_fract_z
_atom_site_U_iso_or_equiv
_atom_site_thermal_displace_type
_atom_site_calc_flag
_atom_site_refinement_flags
_atom_site_occupancy
O O1 0.23194(8) -0.07143(8) 0.87203(6) 0.0383(3) Uani . . 1.000
O O2 0.49696(7) 0.03714(8) 1.12916(6) 0.0323(3) Uani . . 1.000
O O3 0.72539(8) 0.62118(8) 0.93267(6) 0.0344(3) Uani . . 1.000
N N1 0.39904(9) 0.18280(9) 0.94790(7) 0.0266(3) Uani . . 1.000
N N2 0.50300(9) 0.22036(9) 1.01218(8) 0.0266(3) Uani . . 1.000
C C1 0.31024(11) -0.05076(11) 1.09863(9) 0.0270(4) Uani . . 1.000
C C2 0.35221(12) -0.15824(11) 1.15131(9) 0.0300(4) Uani . . 1.000
C C3 0.27939(13) -0.22881(12) 1.18252(10) 0.0376(4) Uani . . 1.000
C C4 0.16617(13) -0.18947(13) 1.16436(10) 0.0410(5) Uani . . 1.000
C C5 0.12488(12) -0.08089(13) 1.11449(10) 0.0390(5) Uani . . 1.000
C C6 0.19590(11) -0.01201(12) 1.08006(9) 0.0329(4) Uani . . 1.000
C C7 0.39245(11) 0.02418(11) 1.06834(9) 0.0266(4) Uani . . 1.000
C C8 0.34628(10) 0.08883(11) 0.96964(9) 0.0261(3) Uani . . 1.000
C C9 0.24507(11) 0.03874(11) 0.88019(9) 0.0283(4) Uani . . 1.000
C C10 0.16409(10) 0.12118(11) 0.79933(9) 0.0285(4) Uani . . 1.000
C C11 0.10610(11) 0.07481(12) 0.69998(9) 0.0341(4) Uani . . 1.000
C C12 0.02797(12) 0.14692(14) 0.62317(10) 0.0401(5) Uani . . 1.000
C C13 0.00466(12) 0.26359(14) 0.64446(10) 0.0431(5) Uani . . 1.000
C C14 0.06158(12) 0.31001(13) 0.74235(10) 0.0401(5) Uani . . 1.000
C C15 0.14183(11) 0.23937(12) 0.81968(10) 0.0322(4) Uani . . 1.000
C C16 0.55535(10) 0.32336(11) 0.98885(9) 0.0246(4) Uani . . 1.000
C C17 0.49391(10) 0.39449(10) 0.90350(9) 0.0260(4) Uani . . 1.000
C C18 0.54880(11) 0.49364(11) 0.88215(9) 0.0277(4) Uani . . 1.000
C C19 0.66431(11) 0.52350(11) 0.94650(9) 0.0272(4) Uani . . 1.000
C C20 0.72508(11) 0.45238(11) 1.03236(9) 0.0292(4) Uani . . 1.000
C C21 0.67143(11) 0.35237(11) 1.05282(9) 0.0282(4) Uani . . 1.000
C C22 0.66773(12) 0.69076(11) 0.84126(9) 0.0338(4) Uani . . 1.000
H H1 0.5436(12) 0.1775(13) 1.0677(11) 0.041(4) Uiso . . 1.000
H H2 0.43120 -0.18360 1.16610 0.0360 Uiso calc R 1.000
H H3 0.30730 -0.30380 1.21620 0.0450 Uiso calc R 1.000
H H4 0.11640 -0.23720 1.18620 0.0490 Uiso calc R 1.000
H H5 0.04760 -0.05330 1.10370 0.0470 Uiso calc R 1.000
H H6 0.16650 0.06130 1.04400 0.0390 Uiso calc R 1.000
H H11 0.12040 -0.00600 0.68540 0.0410 Uiso calc R 1.000
H H12 -0.00980 0.11610 0.55550 0.0480 Uiso calc R 1.000
H H13 -0.05060 0.31210 0.59180 0.0520 Uiso calc R 1.000
H H14 0.04570 0.39040 0.75660 0.0480 Uiso calc R 1.000
H H15 0.18160 0.27180 0.88660 0.0390 Uiso calc R 1.000
H H17 0.41430 0.37510 0.85980 0.0310 Uiso calc R 1.000
H H18 0.50720 0.54150 0.82310 0.0330 Uiso calc R 1.000
H H20 0.80400 0.47290 1.07710 0.0350 Uiso calc R 1.000
H H21 0.71390 0.30320 1.11070 0.0340 Uiso calc R 1.000
H H22A 0.64540 0.63760 0.78130 0.0510 Uiso calc R 1.000
H H22B 0.72190 0.75360 0.83730 0.0510 Uiso calc R 1.000
H H22C 0.59640 0.72870 0.84260 0.0510 Uiso calc R 1.000

loop_
_atom_type_symbol
_atom_type_description
_atom_type_scat_dispersion_real
_atom_type_scat_dispersion_imag
_atom_type_scat_source
C C 0.0033 0.0016 ' International Tables Vol C Tables 4.2.6.8 and 6.1.1.4'
H H 0.0000 0.0000 ' International Tables Vol C Tables 4.2.6.8 and 6.1.1.4'
N N 0.0061 0.0033 ' International Tables Vol C Tables 4.2.6.8 and 6.1.1.4'
O O 0.0106 0.0060 ' International Tables Vol C Tables 4.2.6.8 and 6.1.1.4'

loop_
_geom_angle_atom_site_label_1
_geom_angle_atom_site_label_2
_geom_angle_atom_site_label_3
_geom_angle_site_symmetry_1
_geom_angle_site_symmetry_2
_geom_angle_site_symmetry_3
_geom_angle
_geom_angle_publ_flag
C19 O3 C22 . . . 116.93(10) no
N2 N1 C8 . . . 121.26(10) no
N1 N2 C16 . . . 120.15(10) no
N1 N2 H1 . . . 119.9(10) no
C16 N2 H1 . . . 119.7(10) no
C2 C1 C6 . . . 119.63(13) no
C2 C1 C7 . . . 118.74(13) no
C6 C1 C7 . . . 121.55(11) no
C1 C2 C3 . . . 120.37(14) no
C2 C3 C4 . . . 119.68(13) no
C3 C4 C5 . . . 120.28(14) no
C4 C5 C6 . . . 120.25(14) no
C1 C6 C5 . . . 119.74(12) no
O2 C7 C8 . . . 120.42(12) no
O2 C7 C1 . . . 119.64(11) no
C1 C7 C8 . . . 119.80(11) no
N1 C8 C9 . . . 114.35(10) no
N1 C8 C7 . . . 124.47(11) no
C7 C8 C9 . . . 120.47(11) no
O1 C9 C10 . . . 120.72(11) no
C8 C9 C10 . . . 120.27(11) no
O1 C9 C8 . . . 118.95(11) no
C11 C10 C15 . . . 119.45(12) no
C9 C10 C11 . . . 117.85(11) no
C9 C10 C15 . . . 122.66(11) no
C10 C11 C12 . . . 119.89(12) no
C11 C12 C13 . . . 120.29(12) no
C12 C13 C14 . . . 120.13(13) no
C13 C14 C15 . . . 120.15(13) no
C10 C15 C14 . . . 120.06(12) no
C17 C16 C21 . . . 119.89(11) no
N2 C16 C17 . . . 121.54(11) no
N2 C16 C21 . . . 118.56(11) no
C16 C17 C18 . . . 119.91(12) no
C17 C18 C19 . . . 120.30(11) no
O3 C19 C20 . . . 115.97(11) no
O3 C19 C18 . . . 124.52(11) no
C18 C19 C20 . . . 119.50(12) no
C19 C20 C21 . . . 120.34(12) no
C16 C21 C20 . . . 120.04(11) no
C1 C2 H2 . . . 120.00 no
C3 C2 H2 . . . 120.00 no
C2 C3 H3 . . . 120.00 no
C4 C3 H3 . . . 120.00 no
C3 C4 H4 . . . 120.00 no
C5 C4 H4 . . . 120.00 no
C4 C5 H5 . . . 120.00 no
C6 C5 H5 . . . 120.00 no
C1 C6 H6 . . . 120.00 no
C5 C6 H6 . . . 120.00 no
C10 C11 H11 . . . 120.00 no
C12 C11 H11 . . . 120.00 no
C11 C12 H12 . . . 120.00 no
C13 C12 H12 . . . 120.00 no
C12 C13 H13 . . . 120.00 no
C14 C13 H13 . . . 120.00 no
C13 C14 H14 . . . 120.00 no
C15 C14 H14 . . . 120.00 no
C10 C15 H15 . . . 120.00 no
C14 C15 H15 . . . 120.00 no
C16 C17 H17 . . . 120.00 no
C18 C17 H17 . . . 120.00 no
C17 C18 H18 . . . 120.00 no
C19 C18 H18 . . . 120.00 no
C19 C20 H20 . . . 120.00 no
C21 C20 H20 . . . 120.00 no
C16 C21 H21 . . . 120.00 no
C20 C21 H21 . . . 120.00 no
O3 C22 H22A . . . 109.00 no
O3 C22 H22B . . . 109.00 no
O3 C22 H22C . . . 109.00 no
H22A C22 H22B . . . 110.00 no
H22A C22 H22C . . . 109.00 no
H22B C22 H22C . . . 109.00 no

loop_
_geom_bond_atom_site_label_1
_geom_bond_atom_site_label_2
_geom_bond_site_symmetry_1
_geom_bond_site_symmetry_2
_geom_bond_distance
_geom_bond_publ_flag
O1 C9 . . 1.2280(15) no
O2 C7 . . 1.2368(16) no
O3 C19 . . 1.3743(16) no
O3 C22 . . 1.4311(15) no
N1 N2 . . 1.3062(15) no
N1 C8 . . 1.3259(16) no
N2 C16 . . 1.4120(16) no
N2 H1 . . 0.884(14) no
C1 C6 . . 1.391(2) no
C1 C7 . . 1.4988(19) no
C1 C2 . . 1.3893(17) no
C2 C3 . . 1.389(2) no
C3 C4 . . 1.381(2) no
C4 C5 . . 1.383(2) no
C5 C6 . . 1.389(2) no
C7 C8 . . 1.4725(17) no
C8 C9 . . 1.4853(18) no
C9 C10 . . 1.4927(17) no
C10 C11 . . 1.4012(17) no
C10 C15 . . 1.3892(18) no
C11 C12 . . 1.3826(19) no
C12 C13 . . 1.381(2) no
C13 C14 . . 1.3833(19) no
C14 C15 . . 1.3872(19) no
C16 C21 . . 1.3884(19) no
C16 C17 . . 1.3890(17) no
C17 C18 . . 1.3839(18) no
C18 C19 . . 1.3866(19) no
C19 C20 . . 1.3922(17) no
C20 C21 . . 1.3776(18) no
C2 H2 . . 0.9500 no
C3 H3 . . 0.9500 no
C4 H4 . . 0.9500 no
C5 H5 . . 0.9500 no
C6 H6 . . 0.9500 no
C11 H11 . . 0.9500 no
C12 H12 . . 0.9500 no
C13 H13 . . 0.9500 no
C14 H14 . . 0.9500 no
C15 H15 . . 0.9500 no
C17 H17 . . 0.9500 no
C18 H18 . . 0.9500 no
C20 H20 . . 0.9500 no
C21 H21 . . 0.9500 no
C22 H22A . . 0.9800 no
C22 H22B . . 0.9800 no
C22 H22C . . 0.9800 no

loop_
_geom_hbond_atom_site_label_D
_geom_hbond_atom_site_label_H
_geom_hbond_atom_site_label_A
_geom_hbond_site_symmetry_A
_geom_hbond_distance_DH
_geom_hbond_distance_HA
_geom_hbond_distance_DA
_geom_hbond_angle_DHA
_geom_hbond_publ_flag
N2 H1 O2 . 0.884(14) 1.977(15) 2.6427(14) 131.0(14) yes
C15 H15 O3 3_667 0.95 2.64 3.5859(16) 174 yes
C21 H21 O1 3_657 0.95 2.63 3.3441(15) 132 yes

loop_
_geom_torsion_atom_site_label_1
_geom_torsion_atom_site_label_2
_geom_torsion_atom_site_label_3
_geom_torsion_atom_site_label_4
_geom_torsion_site_symmetry_1
_geom_torsion_site_symmetry_2
_geom_torsion_site_symmetry_3
_geom_torsion_site_symmetry_4
_geom_torsion
_geom_torsion_publ_flag
C22 O3 C19 C18 . . . . -4.76(18) no
C22 O3 C19 C20 . . . . 175.85(11) no
C8 N1 N2 C16 . . . . -177.67(11) no
N2 N1 C8 C7 . . . . 4.91(19) no
N2 N1 C8 C9 . . . . -165.34(11) no
N1 N2 C16 C17 . . . . 6.82(18) no
N1 N2 C16 C21 . . . . -172.50(12) no
C6 C1 C2 C3 . . . . 2.05(18) no
C7 C1 C2 C3 . . . . 178.65(11) no
C2 C1 C6 C5 . . . . 0.13(18) no
C7 C1 C6 C5 . . . . -176.37(11) no
C2 C1 C7 O2 . . . . -41.22(17) no
C2 C1 C7 C8 . . . . 143.16(12) no
C6 C1 C7 O2 . . . . 135.31(13) no
C6 C1 C7 C8 . . . . -40.31(17) no
C1 C2 C3 C4 . . . . -2.43(19) no
C2 C3 C4 C5 . . . . 0.6(2) no
C3 C4 C5 C6 . . . . 1.6(2) no
C4 C5 C6 C1 . . . . -1.95(19) no
O2 C7 C8 N1 . . . . -16.2(2) no
O2 C7 C8 C9 . . . . 153.45(12) no
C1 C7 C8 N1 . . . . 159.35(12) no
C1 C7 C8 C9 . . . . -30.96(18) no
N1 C8 C9 O1 . . . . 140.32(13) no
N1 C8 C9 C10 . . . . -36.97(18) no
C7 C8 C9 O1 . . . . -30.36(19) no
C7 C8 C9 C10 . . . . 152.35(12) no
O1 C9 C10 C11 . . . . -24.5(2) no
O1 C9 C10 C15 . . . . 153.45(14) no
C8 C9 C10 C11 . . . . 152.71(13) no
C8 C9 C10 C15 . . . . -29.3(2) no
C9 C10 C11 C12 . . . . 178.39(13) no
C15 C10 C11 C12 . . . . 0.3(2) no
C9 C10 C15 C14 . . . . -177.10(13) no
C11 C10 C15 C14 . . . . 0.9(2) no
C10 C11 C12 C13 . . . . -1.5(2) no
C11 C12 C13 C14 . . . . 1.6(2) no
C12 C13 C14 C15 . . . . -0.4(2) no
C13 C14 C15 C10 . . . . -0.9(2) no
N2 C16 C17 C18 . . . . -178.94(12) no
C21 C16 C17 C18 . . . . 0.37(19) no
N2 C16 C21 C20 . . . . -179.88(12) no
C17 C16 C21 C20 . . . . 0.79(19) no
C16 C17 C18 C19 . . . . -1.03(19) no
C17 C18 C19 O3 . . . . -178.83(12) no
C17 C18 C19 C20 . . . . 0.53(19) no
O3 C19 C20 C21 . . . . -179.95(12) no
C18 C19 C20 C21 . . . . 0.6(2) no
C19 C20 C21 C16 . . . . -1.3(2) no

loop_
_cod_related_entry_id
_cod_related_entry_database
_cod_related_entry_code
1 ChemSpider 30656818
